data_7060552
loop_
_publ_author_name
'Devi, Manju'
'Jadhav, Amol P.'
'Singh, Ravi P.'

_publ_section_title
;
 KOH-mediated stereoselective alkylation of 3-bromooxindoles for the
 synthesis of 3,3&#x2032;-disubstituted oxindoles with two contiguous all
 carbon quaternary centres
;
_journal_issue 19
_journal_name_full 'New Journal of Chemistry'
_journal_page_first 8445
_journal_page_last 8448
_journal_paper_doi 10.1039/D0NJ06283A
_journal_volume 45
_journal_year 2021
_chemical_formula_moiety 'C24 H18 Br N2 0, C H Cl3'
_chemical_formula_sum 'C25 H19 Br Cl3 N2 O'
_chemical_formula_weight 549.67
_space_group_crystal_system monoclinic
_space_group_IT_number 14
_space_group_name_Hall '-P 2yn'
_space_group_name_H-M_alt 'P 1 21/n 1'
_atom_sites_solution_hydrogens geom
_audit_creation_method SHELXL-2018/3
_audit_update_record
;
2020-10-19 deposited with the CCDC.	2021-03-31 downloaded from the CCDC.
;
_cell_angle_alpha 90
_cell_angle_beta 92.314(2)
_cell_angle_gamma 90
_cell_formula_units_Z 4
_cell_length_a 12.0457(6)
_cell_length_b 13.8112(6)
_cell_length_c 14.5205(6)
_cell_measurement_reflns_used 9874
_cell_measurement_temperature 273(2)
_cell_measurement_theta_max 28.26
_cell_measurement_theta_min 2.24
_cell_volume 2413.74(19)
_computing_cell_refinement 'Bruker SAINT'
_computing_data_collection 'Bruker APEX2'
_computing_data_reduction 'Bruker SAINT'
_computing_molecular_graphics 'Bruker SHELXTL'
_computing_publication_material 'Bruker SHELXTL'
_computing_structure_refinement 'SHELXL-2014 (Sheldrick 2014)'
_computing_structure_solution 'SHELXS-97 (Sheldrick 2008)'
_diffrn_ambient_temperature 273(2)
_diffrn_measured_fraction_theta_full 1.000
_diffrn_measured_fraction_theta_max 0.997
_diffrn_measurement_device_type 'Bruker APEX-II CCD'
_diffrn_measurement_method '\f and \w scans'
_diffrn_radiation_type MoK\a
_diffrn_radiation_wavelength 0.71073
_diffrn_reflns_av_R_equivalents 0.0994
_diffrn_reflns_av_unetI/netI 0.0576
_diffrn_reflns_Laue_measured_fraction_full 1.000
_diffrn_reflns_Laue_measured_fraction_max 0.997
_diffrn_reflns_limit_h_max 16
_diffrn_reflns_limit_h_min -16
_diffrn_reflns_limit_k_max 18
_diffrn_reflns_limit_k_min -18
_diffrn_reflns_limit_l_max 19
_diffrn_reflns_limit_l_min -19
_diffrn_reflns_number 69097
_diffrn_reflns_point_group_measured_fraction_full 1.000
_diffrn_reflns_point_group_measured_fraction_max 0.997
_diffrn_reflns_theta_full 25.242
_diffrn_reflns_theta_max 28.390
_diffrn_reflns_theta_min 2.036
_exptl_absorpt_coefficient_mu 2.056
_exptl_absorpt_correction_type multi-scan
_exptl_crystal_colour colourless
_exptl_crystal_density_diffrn 1.513
_exptl_crystal_description block
_exptl_crystal_F_000 1108
_exptl_crystal_size_max 0.18
_exptl_crystal_size_mid 0.15
_exptl_crystal_size_min 0.10
_exptl_transmission_factor_max 0.814
_exptl_transmission_factor_min 0.698
_refine_diff_density_max 1.436
_refine_diff_density_min -1.052
_refine_diff_density_rms 0.210
_refine_ls_extinction_method none
_refine_ls_goodness_of_fit_ref 1.460
_refine_ls_hydrogen_treatment constr
_refine_ls_matrix_type full
_refine_ls_number_parameters 290
_refine_ls_number_reflns 6039
_refine_ls_number_restraints 0
_refine_ls_restrained_S_all 1.460
_refine_ls_R_factor_all 0.1097
_refine_ls_R_factor_gt 0.0898
_refine_ls_shift/su_max 0.000
_refine_ls_shift/su_mean 0.000
_refine_ls_structure_factor_coef Fsqd
_refine_ls_weighting_details 'w=1/[\s^2^(Fo^2^)+(0.1000P)^2^+0.3517P] where P=(Fo^2^+2Fc^2^)/3'
_refine_ls_weighting_scheme calc
_refine_ls_wR_factor_gt 0.2211
_refine_ls_wR_factor_ref 0.2348
_reflns_Friedel_coverage 0.000
_reflns_number_gt 4488
_reflns_number_total 6039
_reflns_threshold_expression 'I > 2\s(I)'
_cod_data_source_file d0nj06283a2.cif
_cod_data_source_block MANJU01_0m_a
_cod_depositor_comments 'Adding full bibliography for 7060552.cif.'
_cod_original_sg_symbol_H-M 'P 21/n'
_cod_database_code 7060552
_shelx_shelxl_version_number 2018/3
_shelx_space_group_comment
;
The symmetry employed for this shelxl refinement is uniquely defined
by the following loop, which should always be used as a source of
symmetry information in preference to the above space-group names.
They are only intended as comments.
;

loop_
_space_group_symop_operation_xyz
'x, y, z'
'-x+1/2, y+1/2, -z+1/2'
'-x, -y, -z'
'x-1/2, -y-1/2, z-1/2'

loop_
_atom_site_label
_atom_site_type_symbol
_atom_site_fract_x
_atom_site_fract_y
_atom_site_fract_z
_atom_site_U_iso_or_equiv
_atom_site_adp_type
_atom_site_occupancy
_atom_site_site_symmetry_order
_atom_site_calc_flag
_atom_site_refinement_flags_posn
_atom_site_refinement_flags_adp
_atom_site_refinement_flags_occupancy
_atom_site_disorder_assembly
_atom_site_disorder_group
Br1 Br 0.66372(4) 0.43028(3) 0.51583(4) 0.0607(2) Uani 1 1 d . . . . .
Cl2 Cl 0.35135(15) 0.98847(13) 0.50570(9) 0.0886(5) Uani 1 1 d . . . . .
Cl1 Cl 0.38070(19) 0.98871(12) 0.70224(9) 0.1022(7) Uani 1 1 d . . . . .
Cl3 Cl 0.3111(2) 0.81521(14) 0.60972(12) 0.1113(7) Uani 1 1 d . . . . .
O1 O 0.6358(3) 0.85153(18) 0.6608(2) 0.0474(7) Uani 1 1 d . . . . .
N2 N 0.6321(3) 0.5208(2) 0.8379(2) 0.0467(8) Uani 1 1 d . . . . .
N1 N 0.8153(3) 0.8216(2) 0.6271(2) 0.0443(7) Uani 1 1 d . . . . .
C8 C 0.7130(3) 0.7957(2) 0.6515(2) 0.0371(8) Uani 1 1 d . . . . .
C1 C 0.7112(3) 0.6844(2) 0.6689(2) 0.0328(7) Uani 1 1 d . . . . .
C18 C 0.5807(4) 0.6808(3) 0.8093(2) 0.0403(8) Uani 1 1 d . . . . .
C2 C 0.8264(3) 0.6560(2) 0.6401(2) 0.0366(7) Uani 1 1 d . . . . .
C16 C 0.6965(3) 0.6682(2) 0.7759(2) 0.0381(8) Uani 1 1 d . . . . .
C10 C 0.6215(3) 0.6354(3) 0.5097(2) 0.0385(8) Uani 1 1 d . . . . .
C19 C 0.7131(4) 0.5620(3) 0.7997(3) 0.0466(10) Uani 1 1 d . . . . .
H19 H 0.778132 0.529034 0.787166 0.056 Uiso 1 1 calc R U . . .
C9 C 0.6133(3) 0.6359(3) 0.6132(2) 0.0367(7) Uani 1 1 d . . . . .
H9A H 0.607114 0.569405 0.633914 0.044 Uiso 1 1 calc R U . . .
H9B H 0.545225 0.668840 0.628077 0.044 Uiso 1 1 calc R U . . .
C7 C 0.8847(4) 0.7403(3) 0.6185(2) 0.0414(8) Uani 1 1 d . . . . .
C20 C 0.5464(4) 0.5913(3) 0.8441(3) 0.0447(9) Uani 1 1 d . . . . .
C21 C 0.4453(5) 0.5781(3) 0.8825(3) 0.0577(12) Uani 1 1 d . . . . .
H21 H 0.424832 0.518110 0.905329 0.069 Uiso 1 1 calc R U . . .
C24 C 0.5096(4) 0.7592(3) 0.8160(3) 0.0536(11) Uani 1 1 d . . . . .
H24 H 0.530731 0.819818 0.795110 0.064 Uiso 1 1 calc R U . . .
C3 C 0.8783(4) 0.5675(3) 0.6317(3) 0.0451(9) Uani 1 1 d . . . . .
H3 H 0.841091 0.510359 0.644579 0.054 Uiso 1 1 calc R U . . .
C6 C 0.9926(4) 0.7387(4) 0.5912(3) 0.0568(11) Uani 1 1 d . . . . .
H6 H 1.030152 0.795557 0.577963 0.068 Uiso 1 1 calc R U . . .
C15 C 0.6409(4) 0.5524(3) 0.4583(3) 0.0466(9) Uani 1 1 d . . . . .
C4 C 0.9880(4) 0.5653(3) 0.6035(3) 0.0552(11) Uani 1 1 d . . . . .
H4 H 1.023927 0.506153 0.597806 0.066 Uiso 1 1 calc R U . . .
C5 C 1.0433(4) 0.6489(4) 0.5841(3) 0.0612(12) Uani 1 1 d . . . . .
H5 H 1.116267 0.645550 0.565802 0.073 Uiso 1 1 calc R U . . .
C23 C 0.4067(5) 0.7469(4) 0.8541(3) 0.0661(14) Uani 1 1 d . . . . .
H23 H 0.359000 0.799535 0.858050 0.079 Uiso 1 1 calc R U . . .
C17 C 0.7827(4) 0.7290(3) 0.8337(3) 0.0564(12) Uani 1 1 d . . . . .
H17A H 0.772565 0.796439 0.819749 0.085 Uiso 1 1 calc R U . . .
H17B H 0.856461 0.709693 0.819028 0.085 Uiso 1 1 calc R U . . .
H17C H 0.772257 0.718421 0.898156 0.085 Uiso 1 1 calc R U . . .
C22 C 0.3742(5) 0.6576(4) 0.8861(3) 0.0684(14) Uani 1 1 d . . . . .
H22 H 0.304318 0.650429 0.910232 0.082 Uiso 1 1 calc R U . . .
C11 C 0.6001(4) 0.7219(3) 0.4589(3) 0.0540(10) Uani 1 1 d . . . . .
H11 H 0.587431 0.779200 0.490376 0.065 Uiso 1 1 calc R U . . .
C25 C 0.3892(5) 0.9193(3) 0.6039(3) 0.0582(12) Uani 1 1 d . . . . .
H25 H 0.467008 0.900027 0.598746 0.070 Uiso 1 1 calc R U . . .
C12 C 0.5979(5) 0.7224(4) 0.3642(3) 0.0703(15) Uani 1 1 d . . . . .
H12 H 0.584590 0.779780 0.332099 0.084 Uiso 1 1 calc R U . . .
C13 C 0.6154(5) 0.6375(5) 0.3170(3) 0.0797(17) Uani 1 1 d . . . . .
H13 H 0.612468 0.638028 0.252943 0.096 Uiso 1 1 calc R U . . .
C14 C 0.6368(5) 0.5528(4) 0.3625(3) 0.0693(14) Uani 1 1 d . . . . .
H14 H 0.648568 0.496060 0.329865 0.083 Uiso 1 1 calc R U . . .

loop_
_atom_site_aniso_label
_atom_site_aniso_U_11
_atom_site_aniso_U_22
_atom_site_aniso_U_33
_atom_site_aniso_U_23
_atom_site_aniso_U_13
_atom_site_aniso_U_12
Br1 0.0646(4) 0.0419(3) 0.0751(4) -0.01339(18) -0.0036(3) -0.00004(19)
Cl2 0.1151(14) 0.0975(11) 0.0517(6) 0.0114(6) -0.0141(7) 0.0152(9)
Cl1 0.175(2) 0.0753(9) 0.0544(7) -0.0159(6) -0.0193(9) 0.0199(10)
Cl3 0.160(2) 0.0918(11) 0.0812(10) -0.0025(8) -0.0070(11) -0.0460(12)
O1 0.0524(18) 0.0334(13) 0.0566(16) 0.0053(11) 0.0048(13) 0.0057(12)
N2 0.062(2) 0.0343(15) 0.0439(16) 0.0063(12) 0.0018(15) 0.0035(15)
N1 0.053(2) 0.0334(15) 0.0474(17) 0.0004(12) 0.0087(15) -0.0017(14)
C8 0.048(2) 0.0280(15) 0.0349(16) -0.0004(12) 0.0000(15) -0.0001(14)
C1 0.0370(19) 0.0273(14) 0.0337(15) -0.0002(11) -0.0030(13) 0.0018(13)
C18 0.055(2) 0.0347(17) 0.0316(16) -0.0009(13) 0.0035(15) 0.0006(16)
C2 0.040(2) 0.0354(16) 0.0337(15) -0.0027(12) -0.0033(14) 0.0006(14)
C16 0.051(2) 0.0298(15) 0.0326(16) -0.0002(12) -0.0061(15) 0.0027(14)
C10 0.0343(19) 0.0455(18) 0.0356(16) 0.0004(14) -0.0002(14) -0.0062(15)
C19 0.065(3) 0.0363(18) 0.0379(18) 0.0047(14) -0.0056(18) 0.0098(17)
C9 0.041(2) 0.0363(16) 0.0324(15) 0.0002(12) -0.0006(14) -0.0024(14)
C7 0.046(2) 0.0417(18) 0.0362(17) -0.0043(14) 0.0011(15) -0.0004(16)
C20 0.060(3) 0.0367(17) 0.0369(17) -0.0013(14) 0.0014(17) 0.0005(17)
C21 0.064(3) 0.057(3) 0.053(2) 0.0053(19) 0.014(2) -0.006(2)
C24 0.075(3) 0.045(2) 0.0412(19) 0.0041(16) 0.012(2) 0.014(2)
C3 0.049(2) 0.0419(19) 0.0441(19) -0.0072(14) -0.0043(17) 0.0079(16)
C6 0.053(3) 0.065(3) 0.053(2) -0.004(2) 0.007(2) -0.004(2)
C15 0.044(2) 0.057(2) 0.0389(18) -0.0058(16) 0.0026(16) -0.0022(18)
C4 0.055(3) 0.064(3) 0.046(2) -0.0134(18) -0.003(2) 0.020(2)
C5 0.047(3) 0.085(3) 0.052(2) -0.010(2) 0.006(2) 0.013(2)
C23 0.081(4) 0.064(3) 0.054(2) 0.003(2) 0.017(2) 0.024(3)
C17 0.075(3) 0.054(2) 0.0390(19) -0.0044(17) -0.012(2) -0.014(2)
C22 0.072(4) 0.078(3) 0.057(3) 0.002(2) 0.021(2) 0.008(3)
C11 0.054(3) 0.058(2) 0.050(2) 0.0004(18) -0.0068(19) -0.005(2)
C25 0.070(3) 0.059(3) 0.045(2) -0.0010(18) -0.005(2) 0.007(2)
C12 0.069(4) 0.085(4) 0.056(3) 0.029(3) -0.005(2) -0.014(3)
C13 0.082(4) 0.121(5) 0.037(2) 0.005(3) 0.006(2) -0.016(4)
C14 0.077(4) 0.095(4) 0.036(2) -0.015(2) 0.003(2) -0.002(3)

loop_
_atom_type_symbol
_atom_type_description
_atom_type_scat_dispersion_real
_atom_type_scat_dispersion_imag
_atom_type_scat_source
C C 0.0033 0.0016 'International Tables Vol C Tables 4.2.6.8 and 6.1.1.4'
H H 0.0000 0.0000 'International Tables Vol C Tables 4.2.6.8 and 6.1.1.4'
N N 0.0061 0.0033 'International Tables Vol C Tables 4.2.6.8 and 6.1.1.4'
O O 0.0106 0.0060 'International Tables Vol C Tables 4.2.6.8 and 6.1.1.4'
Br Br -0.2901 2.4595 'International Tables Vol C Tables 4.2.6.8 and 6.1.1.4'
Cl Cl 0.1484 0.1585 'International Tables Vol C Tables 4.2.6.8 and 6.1.1.4'

loop_
_geom_angle_atom_site_label_1
_geom_angle_atom_site_label_2
_geom_angle_atom_site_label_3
_geom_angle
_geom_angle_site_symmetry_1
_geom_angle_site_symmetry_3
_geom_angle_publ_flag
C19 N2 C20 106.9(3) . . ?
C8 N1 C7 111.4(3) . . ?
O1 C8 N1 124.9(3) . . ?
O1 C8 C1 126.2(3) . . ?
N1 C8 C1 108.9(3) . . ?
C2 C1 C9 115.4(3) . . ?
C2 C1 C8 101.0(3) . . ?
C9 C1 C8 110.9(3) . . ?
C2 C1 C16 111.9(3) . . ?
C9 C1 C16 109.6(3) . . ?
C8 C1 C16 107.5(3) . . ?
C24 C18 C20 118.1(4) . . ?
C24 C18 C16 134.2(4) . . ?
C20 C18 C16 107.7(3) . . ?
C3 C2 C7 118.9(4) . . ?
C3 C2 C1 132.5(3) . . ?
C7 C2 C1 108.6(3) . . ?
C18 C16 C19 98.8(3) . . ?
C18 C16 C17 111.7(3) . . ?
C19 C16 C17 108.7(3) . . ?
C18 C16 C1 116.1(3) . . ?
C19 C16 C1 109.9(3) . . ?
C17 C16 C1 110.8(3) . . ?
C15 C10 C11 116.4(3) . . ?
C15 C10 C9 123.8(3) . . ?
C11 C10 C9 119.7(3) . . ?
N2 C19 C16 115.7(4) . . ?
N2 C19 H19 122.1 . . ?
C16 C19 H19 122.1 . . ?
C10 C9 C1 116.1(3) . . ?
C10 C9 H9A 108.3 . . ?
C1 C9 H9A 108.3 . . ?
C10 C9 H9B 108.3 . . ?
C1 C9 H9B 108.3 . . ?
H9A C9 H9B 107.4 . . ?
C6 C7 C2 122.7(4) . . ?
C6 C7 N1 127.6(4) . . ?
C2 C7 N1 109.7(3) . . ?
C21 C20 C18 122.8(4) . . ?
C21 C20 N2 126.3(4) . . ?
C18 C20 N2 110.8(4) . . ?
C20 C21 C22 117.9(4) . . ?
C20 C21 H21 121.1 . . ?
C22 C21 H21 121.1 . . ?
C18 C24 C23 119.8(4) . . ?
C18 C24 H24 120.1 . . ?
C23 C24 H24 120.1 . . ?
C2 C3 C4 118.7(4) . . ?
C2 C3 H3 120.6 . . ?
C4 C3 H3 120.6 . . ?
C7 C6 C5 117.4(4) . . ?
C7 C6 H6 121.3 . . ?
C5 C6 H6 121.3 . . ?
C14 C15 C10 122.2(4) . . ?
C14 C15 Br1 116.3(4) . . ?
C10 C15 Br1 121.4(3) . . ?
C5 C4 C3 121.0(4) . . ?
C5 C4 H4 119.5 . . ?
C3 C4 H4 119.5 . . ?
C4 C5 C6 121.3(4) . . ?
C4 C5 H5 119.3 . . ?
C6 C5 H5 119.3 . . ?
C22 C23 C24 120.9(5) . . ?
C22 C23 H23 119.5 . . ?
C24 C23 H23 119.5 . . ?
C16 C17 H17A 109.5 . . ?
C16 C17 H17B 109.5 . . ?
H17A C17 H17B 109.5 . . ?
C16 C17 H17C 109.5 . . ?
H17A C17 H17C 109.5 . . ?
H17B C17 H17C 109.5 . . ?
C23 C22 C21 120.5(5) . . ?
C23 C22 H22 119.8 . . ?
C21 C22 H22 119.8 . . ?
C12 C11 C10 121.3(4) . . ?
C12 C11 H11 119.3 . . ?
C10 C11 H11 119.3 . . ?
Cl3 C25 Cl1 111.8(3) . . ?
Cl3 C25 Cl2 111.6(3) . . ?
Cl1 C25 Cl2 110.3(3) . . ?
Cl3 C25 H25 107.6 . . ?
Cl1 C25 H25 107.6 . . ?
Cl2 C25 H25 107.6 . . ?
C11 C12 C13 119.7(5) . . ?
C11 C12 H12 120.2 . . ?
C13 C12 H12 120.2 . . ?
C14 C13 C12 121.3(4) . . ?
C14 C13 H13 119.4 . . ?
C12 C13 H13 119.4 . . ?
C13 C14 C15 119.2(5) . . ?
C13 C14 H14 120.4 . . ?
C15 C14 H14 120.4 . . ?

loop_
_geom_bond_atom_site_label_1
_geom_bond_atom_site_label_2
_geom_bond_distance
_geom_bond_site_symmetry_2
_geom_bond_publ_flag
Br1 C15 1.897(4) . ?
Cl2 C25 1.761(5) . ?
Cl1 C25 1.726(5) . ?
Cl3 C25 1.722(5) . ?
O1 C8 1.220(5) . ?
N2 C19 1.276(6) . ?
N2 C20 1.424(5) . ?
N1 C8 1.344(5) . ?
N1 C7 1.408(5) . ?
C8 C1 1.558(4) . ?
C1 C2 1.516(5) . ?
C1 C9 1.554(5) . ?
C1 C16 1.587(5) . ?
C18 C24 1.386(6) . ?
C18 C20 1.405(5) . ?
C18 C16 1.506(6) . ?
C2 C3 1.382(5) . ?
C2 C7 1.401(5) . ?
C16 C19 1.519(5) . ?
C16 C17 1.555(5) . ?
C10 C15 1.393(5) . ?
C10 C11 1.422(6) . ?
C10 C9 1.510(5) . ?
C19 H19 0.9300 . ?
C9 H9A 0.9700 . ?
C9 H9B 0.9700 . ?
C7 C6 1.374(6) . ?
C20 C21 1.372(7) . ?
C21 C22 1.395(7) . ?
C21 H21 0.9300 . ?
C24 C23 1.387(7) . ?
C24 H24 0.9300 . ?
C3 C4 1.400(7) . ?
C3 H3 0.9300 . ?
C6 C5 1.388(7) . ?
C6 H6 0.9300 . ?
C15 C14 1.390(6) . ?
C4 C5 1.367(7) . ?
C4 H4 0.9300 . ?
C5 H5 0.9300 . ?
C23 C22 1.380(8) . ?
C23 H23 0.9300 . ?
C17 H17A 0.9600 . ?
C17 H17B 0.9600 . ?
C17 H17C 0.9600 . ?
C22 H22 0.9300 . ?
C11 C12 1.374(7) . ?
C11 H11 0.9300 . ?
C25 H25 0.9800 . ?
C12 C13 1.378(9) . ?
C12 H12 0.9300 . ?
C13 C14 1.363(9) . ?
C13 H13 0.9300 . ?
C14 H14 0.9300 . ?
